data_7001800
loop_
_publ_author_name
'Jia, Zhong-Quan'
'Sun, Xiao-Jun'
'Hu, Li-Li'
'Tao, Jun'
'Huang, Rong-Bin'
'Zheng, Lan-Sun'

_publ_section_title
;
 Structure and magnetic property of a mixed-valence nonanuclear cobalt
 compound with a square-pyramidal CoII5 core
;
_journal_issue 32
_journal_name_full 'Dalton Transactions'
_journal_page_first 6364
_journal_page_last 6367
_journal_paper_doi 10.1039/b903733k
_journal_year 2009
_chemical_formula_sum 'C92 H116 Cl2 Co9 N8 O28'
_chemical_formula_weight 2383.20
_chemical_name_systematic
;
?
;
_space_group_IT_number 15
_symmetry_cell_setting monoclinic
_symmetry_space_group_name_Hall '-C 2yc'
_symmetry_space_group_name_H-M 'C 1 2/c 1'
_atom_sites_solution_hydrogens geom
_atom_sites_solution_primary direct
_atom_sites_solution_secondary difmap
_audit_creation_method SHELXL-97
_cell_angle_alpha 90.00
_cell_angle_beta 109.339(5)
_cell_angle_gamma 90.00
_cell_formula_units_Z 4
_cell_length_a 32.6238(16)
_cell_length_b 9.4814(4)
_cell_length_c 33.395(2)
_cell_measurement_reflns_used 7147
_cell_measurement_temperature 223(2)
_cell_measurement_theta_max 26.00
_cell_measurement_theta_min 2.4972
_cell_volume 9746.9(9)
_computing_structure_refinement 'SHELXL-97 (Sheldrick, 1997)'
_computing_structure_solution 'SHELXS-97 (Sheldrick, 1990)'
_diffrn_ambient_temperature 223(2)
_diffrn_measured_fraction_theta_full 0.972
_diffrn_measured_fraction_theta_max 0.972
_diffrn_measurement_device_type 'CCD area detector'
_diffrn_measurement_method 'phi and omega scans'
_diffrn_radiation_monochromator graphite
_diffrn_radiation_source 'fine-focus sealed tube'
_diffrn_radiation_type MoK\a
_diffrn_radiation_wavelength 0.71073
_diffrn_reflns_av_R_equivalents 0.0411
_diffrn_reflns_av_sigmaI/netI 0.0633
_diffrn_reflns_limit_h_max 33
_diffrn_reflns_limit_h_min -40
_diffrn_reflns_limit_k_max 11
_diffrn_reflns_limit_k_min -8
_diffrn_reflns_limit_l_max 41
_diffrn_reflns_limit_l_min -22
_diffrn_reflns_number 20988
_diffrn_reflns_theta_full 26.00
_diffrn_reflns_theta_max 26.00
_diffrn_reflns_theta_min 2.65
_exptl_absorpt_coefficient_mu 1.627
_exptl_absorpt_correction_T_max 1.00000
_exptl_absorpt_correction_T_min 0.93795
_exptl_absorpt_correction_type multi-scan
_exptl_absorpt_process_details
;
CrysAlis RED, Oxford Diffraction Ltd.,
Version 1.171.32.24 (release 21-04-2008 CrysAlis171 .NET)
(compiled Apr 21 2008,18:23:10)
Empirical absorption correction using spherical harmonics,
implemented in SCALE3 ABSPACK scaling algorithm.
;
_exptl_crystal_colour 'dark red'
_exptl_crystal_density_diffrn 1.624
_exptl_crystal_density_method 'not measured'
_exptl_crystal_description block
_exptl_crystal_F_000 4900
_exptl_crystal_size_max 0.50
_exptl_crystal_size_mid 0.40
_exptl_crystal_size_min 0.32
_refine_diff_density_max 0.769
_refine_diff_density_min -0.739
_refine_diff_density_rms 0.109
_refine_ls_extinction_method none
_refine_ls_goodness_of_fit_ref 1.200
_refine_ls_hydrogen_treatment constr
_refine_ls_matrix_type full
_refine_ls_number_parameters 628
_refine_ls_number_reflns 9324
_refine_ls_number_restraints 0
_refine_ls_restrained_S_all 1.200
_refine_ls_R_factor_all 0.0920
_refine_ls_R_factor_gt 0.0672
_refine_ls_shift/su_max 0.001
_refine_ls_shift/su_mean 0.000
_refine_ls_structure_factor_coef Fsqd
_refine_ls_weighting_details 'calc w=1/[\s^2^(Fo^2^)+(0.0185P)^2^+109.4782P] where P=(Fo^2^+2Fc^2^)/3'
_refine_ls_weighting_scheme calc
_refine_ls_wR_factor_gt 0.1236
_refine_ls_wR_factor_ref 0.1289
_reflns_number_gt 7147
_reflns_number_total 9324
_reflns_threshold_expression >2sigma(I)
_cod_data_source_file b903733k.txt
_cod_data_source_block 1
_cod_original_cell_volume 9746.8(9)
_cod_original_sg_symbol_H-M C2/c
_cod_database_code 7001800

loop_
_symmetry_equiv_pos_as_xyz
'x, y, z'
'-x, y, -z+1/2'
'x+1/2, y+1/2, z'
'-x+1/2, y+1/2, -z+1/2'
'-x, -y, -z'
'x, -y, z-1/2'
'-x+1/2, -y+1/2, -z'
'x+1/2, -y+1/2, z-1/2'

loop_
_atom_site_label
_atom_site_type_symbol
_atom_site_fract_x
_atom_site_fract_y
_atom_site_fract_z
_atom_site_U_iso_or_equiv
_atom_site_adp_type
_atom_site_occupancy
_atom_site_symmetry_multiplicity
_atom_site_calc_flag
_atom_site_refinement_flags
_atom_site_disorder_assembly
_atom_site_disorder_group
Co1 Co 0.5000 -0.08281(11) 0.2500 0.0161(2) Uani 1 2 d S . .
Co2 Co 0.53791(2) 0.10087(8) 0.19906(2) 0.01385(17) Uani 1 1 d . . .
Co3 Co 0.62057(2) 0.13266(8) 0.18158(2) 0.01478(17) Uani 1 1 d . . .
Co4 Co 0.43010(2) 0.09847(8) 0.19252(2) 0.01411(17) Uani 1 1 d . . .
Co5 Co 0.38541(2) 0.13295(8) 0.10000(2) 0.01579(17) Uani 1 1 d . . .
Cl1 Cl 0.5000 -0.3245(2) 0.2500 0.0296(5) Uani 1 2 d S . .
Cl2 Cl 0.5000 0.22091(19) 0.2500 0.0173(4) Uani 1 2 d S . .
N1 N 0.59178(15) 0.2619(5) 0.13775(14) 0.0158(10) Uani 1 1 d . . .
O1 O 0.64596(13) 0.0254(4) 0.14876(12) 0.0211(9) Uani 1 1 d . . .
O2 O 0.59103(12) 0.2337(4) 0.21382(11) 0.0157(8) Uani 1 1 d . . .
O3 O 0.50744(13) 0.2304(4) 0.14893(12) 0.0190(9) Uani 1 1 d . . .
H3 H 0.4817 0.2434 0.1492 0.023 Uiso 1 1 d R . .
C1 C 0.63700(18) 0.0396(6) 0.10781(18) 0.0201(13) Uani 1 1 d . . .
C2 C 0.6511(2) -0.0672(7) 0.0857(2) 0.0297(15) Uani 1 1 d . . .
H2A H 0.6639 -0.1481 0.1002 0.036 Uiso 1 1 calc R . .
C3 C 0.6463(2) -0.0543(8) 0.0436(2) 0.0369(17) Uani 1 1 d . . .
H3A H 0.6565 -0.1256 0.0303 0.044 Uiso 1 1 calc R . .
C4 C 0.6264(2) 0.0631(8) 0.0204(2) 0.0379(18) Uani 1 1 d . . .
H4A H 0.6243 0.0727 -0.0079 0.045 Uiso 1 1 calc R . .
C5 C 0.6101(2) 0.1636(7) 0.0398(2) 0.0330(16) Uani 1 1 d . . .
H5A H 0.5961 0.2414 0.0243 0.040 Uiso 1 1 calc R . .
C6 C 0.61400(19) 0.1527(6) 0.08327(18) 0.0218(13) Uani 1 1 d . . .
C7 C 0.59317(19) 0.2585(6) 0.10009(18) 0.0207(13) Uani 1 1 d . . .
H7A H 0.5794 0.3313 0.0820 0.025 Uiso 1 1 calc R . .
C8 C 0.56841(19) 0.3791(6) 0.15076(18) 0.0195(12) Uani 1 1 d . . .
C9 C 0.52003(19) 0.3558(6) 0.13285(19) 0.0204(12) Uani 1 1 d . . .
H9A H 0.5052 0.4357 0.1400 0.024 Uiso 1 1 calc R . .
H9B H 0.5113 0.3499 0.1022 0.024 Uiso 1 1 calc R . .
C10 C 0.5844(2) 0.3760(6) 0.19918(18) 0.0207(12) Uani 1 1 d . . .
H10A H 0.6115 0.4279 0.2100 0.025 Uiso 1 1 calc R . .
H10B H 0.5632 0.4209 0.2096 0.025 Uiso 1 1 calc R . .
C11 C 0.5782(2) 0.5235(6) 0.1355(2) 0.0267(14) Uani 1 1 d . . .
H11A H 0.5683 0.5251 0.1050 0.040 Uiso 1 1 calc R . .
H11B H 0.6090 0.5404 0.1461 0.040 Uiso 1 1 calc R . .
H11C H 0.5635 0.5955 0.1457 0.040 Uiso 1 1 calc R . .
N2 N 0.64572(15) 0.0104(5) 0.22871(14) 0.0163(10) Uani 1 1 d . . .
O4 O 0.66666(13) 0.2634(4) 0.19686(12) 0.0226(9) Uani 1 1 d . . .
O5 O 0.57272(12) 0.0029(4) 0.16734(12) 0.0156(8) Uani 1 1 d . . .
O6 O 0.56359(12) -0.0214(4) 0.25369(11) 0.0140(8) Uani 1 1 d . . .
C12 C 0.69453(17) 0.2761(6) 0.23495(18) 0.0180(12) Uani 1 1 d . . .
C13 C 0.7187(2) 0.4021(7) 0.2458(2) 0.0286(14) Uani 1 1 d . . .
H13A H 0.7140 0.4735 0.2257 0.034 Uiso 1 1 calc R . .
C14 C 0.7487(2) 0.4216(7) 0.2849(2) 0.0334(16) Uani 1 1 d . . .
H14A H 0.7635 0.5069 0.2912 0.040 Uiso 1 1 calc R . .
C15 C 0.7576(2) 0.3162(7) 0.3158(2) 0.0367(17) Uani 1 1 d . . .
H15A H 0.7784 0.3300 0.3423 0.044 Uiso 1 1 calc R . .
C16 C 0.7351(2) 0.1920(7) 0.3062(2) 0.0316(15) Uani 1 1 d . . .
H16A H 0.7412 0.1205 0.3264 0.038 Uiso 1 1 calc R . .
C17 C 0.70316(19) 0.1698(6) 0.26663(19) 0.0207(13) Uani 1 1 d . . .
C18 C 0.67878(19) 0.0406(6) 0.26044(18) 0.0210(13) Uani 1 1 d . . .
H18A H 0.6881 -0.0272 0.2817 0.025 Uiso 1 1 calc R . .
C19 C 0.62165(18) -0.1235(5) 0.22759(17) 0.0170(12) Uani 1 1 d . . .
C20 C 0.58967(19) -0.1325(6) 0.18242(18) 0.0200(12) Uani 1 1 d . . .
H20A H 0.6042 -0.1714 0.1639 0.024 Uiso 1 1 calc R . .
H20B H 0.5660 -0.1952 0.1819 0.024 Uiso 1 1 calc R . .
C21 C 0.59800(19) -0.1216(6) 0.26052(18) 0.0199(12) Uani 1 1 d . . .
H21A H 0.5862 -0.2150 0.2615 0.024 Uiso 1 1 calc R . .
H21B H 0.6193 -0.1035 0.2882 0.024 Uiso 1 1 calc R . .
C22 C 0.6521(2) -0.2504(6) 0.2370(2) 0.0246(14) Uani 1 1 d . . .
H22A H 0.6670 -0.2545 0.2167 0.037 Uiso 1 1 calc R . .
H22B H 0.6355 -0.3352 0.2354 0.037 Uiso 1 1 calc R . .
H22C H 0.6729 -0.2415 0.2650 0.037 Uiso 1 1 calc R . .
N3 N 0.34561(15) 0.2574(5) 0.11225(14) 0.0168(10) Uani 1 1 d . . .
O7 O 0.34394(13) 0.0265(4) 0.05920(12) 0.0232(9) Uani 1 1 d . . .
O8 O 0.42847(12) 0.2347(4) 0.14402(12) 0.0158(8) Uani 1 1 d . . .
O9 O 0.38527(13) 0.2240(4) 0.20583(12) 0.0198(9) Uani 1 1 d . . .
H9 H 0.3947 0.2404 0.2323 0.024 Uiso 1 1 d R . .
C23 C 0.3023(2) 0.0479(6) 0.04616(19) 0.0230(13) Uani 1 1 d . . .
C24 C 0.2758(2) -0.0390(7) 0.0138(2) 0.0330(16) Uani 1 1 d . . .
H24A H 0.2885 -0.1106 0.0029 0.040 Uiso 1 1 calc R . .
C25 C 0.2316(3) -0.0211(8) -0.0022(2) 0.045(2) Uani 1 1 d . . .
H25A H 0.2150 -0.0803 -0.0237 0.054 Uiso 1 1 calc R . .
C26 C 0.2113(2) 0.0830(9) 0.0130(3) 0.051(2) Uani 1 1 d . . .
H26A H 0.1814 0.0946 0.0019 0.061 Uiso 1 1 calc R . .
C27 C 0.2358(2) 0.1687(8) 0.0447(3) 0.0438(19) Uani 1 1 d . . .
H27A H 0.2220 0.2386 0.0551 0.053 Uiso 1 1 calc R . .
C28 C 0.2814(2) 0.1543(7) 0.0621(2) 0.0286(14) Uani 1 1 d . . .
C29 C 0.3046(2) 0.2523(6) 0.0941(2) 0.0232(13) Uani 1 1 d . . .
H29A H 0.2881 0.3189 0.1024 0.028 Uiso 1 1 calc R . .
C30 C 0.36575(19) 0.3735(6) 0.14265(18) 0.0209(12) Uani 1 1 d . . .
C31 C 0.41350(18) 0.3752(6) 0.14540(19) 0.0204(12) Uani 1 1 d . . .
H31A H 0.4167 0.4291 0.1219 0.025 Uiso 1 1 calc R . .
H31B H 0.4308 0.4202 0.1716 0.025 Uiso 1 1 calc R . .
C32 C 0.3614(2) 0.3446(6) 0.18591(18) 0.0209(13) Uani 1 1 d . . .
H32A H 0.3716 0.4261 0.2040 0.025 Uiso 1 1 calc R . .
H32B H 0.3310 0.3309 0.1826 0.025 Uiso 1 1 calc R . .
C33 C 0.3450(2) 0.5160(6) 0.1274(2) 0.0276(14) Uani 1 1 d . . .
H33A H 0.3151 0.5139 0.1258 0.041 Uiso 1 1 calc R . .
H33B H 0.3468 0.5359 0.0999 0.041 Uiso 1 1 calc R . .
H33C H 0.3600 0.5879 0.1470 0.041 Uiso 1 1 calc R . .
N4 N 0.57148(16) 0.0109(5) 0.40714(15) 0.0171(10) Uani 1 1 d . . .
O10 O 0.61165(14) 0.2660(4) 0.44077(13) 0.0253(10) Uani 1 1 d . . .
O11 O 0.61550(12) 0.0030(4) 0.35645(12) 0.0161(8) Uani 1 1 d . . .
O12 O 0.51863(12) -0.0215(4) 0.31389(11) 0.0140(8) Uani 1 1 d . . .
C34 C 0.58118(19) 0.2707(7) 0.45802(18) 0.0230(13) Uani 1 1 d . . .
C35 C 0.5797(2) 0.3890(7) 0.4831(2) 0.0329(15) Uani 1 1 d . . .
H35A H 0.5996 0.4616 0.4860 0.039 Uiso 1 1 calc R . .
C36 C 0.5492(2) 0.3990(7) 0.5032(2) 0.0358(16) Uani 1 1 d . . .
H36A H 0.5493 0.4779 0.5198 0.043 Uiso 1 1 calc R . .
C37 C 0.5186(2) 0.2951(7) 0.4996(2) 0.0362(17) Uani 1 1 d . . .
H37A H 0.4982 0.3035 0.5133 0.043 Uiso 1 1 calc R . .
C38 C 0.5190(2) 0.1795(7) 0.4752(2) 0.0318(15) Uani 1 1 d . . .
H38A H 0.4986 0.1087 0.4726 0.038 Uiso 1 1 calc R . .
C39 C 0.5494(2) 0.1648(6) 0.45407(18) 0.0235(13) Uani 1 1 d . . .
C40 C 0.5473(2) 0.0393(6) 0.42958(18) 0.0211(13) Uani 1 1 d . . .
H40A H 0.5265 -0.0275 0.4299 0.025 Uiso 1 1 calc R . .
C41 C 0.56545(19) -0.1242(6) 0.38302(17) 0.0174(12) Uani 1 1 d . . .
C42 C 0.60507(19) -0.1318(6) 0.36794(18) 0.0182(12) Uani 1 1 d . . .
H42A H 0.6297 -0.1697 0.3905 0.022 Uiso 1 1 calc R . .
H42B H 0.5988 -0.1947 0.3437 0.022 Uiso 1 1 calc R . .
C43 C 0.52262(18) -0.1252(6) 0.34617(17) 0.0190(12) Uani 1 1 d . . .
H43A H 0.5188 -0.2177 0.3331 0.023 Uiso 1 1 calc R . .
H43B H 0.4991 -0.1113 0.3575 0.023 Uiso 1 1 calc R . .
C44 C 0.5654(2) -0.2515(6) 0.41144(19) 0.0248(14) Uani 1 1 d . . .
H44A H 0.5920 -0.2532 0.4350 0.037 Uiso 1 1 calc R . .
H44B H 0.5628 -0.3369 0.3953 0.037 Uiso 1 1 calc R . .
H44C H 0.5413 -0.2441 0.4218 0.037 Uiso 1 1 calc R . .
O1W O 0.5427(2) -0.1176(8) 0.0844(2) 0.078(2) Uani 1 1 d . . .
O13 O 0.6974(2) -0.1158(8) 0.3510(2) 0.077(2) Uani 1 1 d . . .
H13 H 0.6765 -0.0864 0.3587 0.093 Uiso 1 1 d R . .
C45 C 0.7324(3) -0.1725(9) 0.3851(3) 0.055(2) Uani 1 1 d . . .
H45A H 0.7213 -0.2340 0.4023 0.067 Uiso 1 1 calc R . .
H45B H 0.7486 -0.0968 0.4030 0.067 Uiso 1 1 calc R . .
C46 C 0.7607(4) -0.2515(12) 0.3676(4) 0.093(4) Uani 1 1 d . . .
H46A H 0.7845 -0.2900 0.3903 0.140 Uiso 1 1 calc R . .
H46B H 0.7717 -0.1898 0.3508 0.140 Uiso 1 1 calc R . .
H46C H 0.7446 -0.3267 0.3502 0.140 Uiso 1 1 calc R . .

loop_
_atom_site_aniso_label
_atom_site_aniso_U_11
_atom_site_aniso_U_22
_atom_site_aniso_U_33
_atom_site_aniso_U_23
_atom_site_aniso_U_13
_atom_site_aniso_U_12
Co1 0.0194(6) 0.0142(6) 0.0162(5) 0.000 0.0081(4) 0.000
Co2 0.0163(4) 0.0116(4) 0.0154(4) -0.0003(3) 0.0076(3) -0.0006(3)
Co3 0.0162(4) 0.0161(4) 0.0141(4) -0.0021(3) 0.0077(3) -0.0021(3)
Co4 0.0176(4) 0.0120(4) 0.0138(4) 0.0010(3) 0.0068(3) 0.0003(3)
Co5 0.0164(4) 0.0173(4) 0.0144(4) 0.0018(3) 0.0062(3) -0.0001(3)
Cl1 0.0391(13) 0.0138(11) 0.0376(13) 0.000 0.0147(10) 0.000
Cl2 0.0215(10) 0.0127(10) 0.0195(10) 0.000 0.0090(8) 0.000
N1 0.017(2) 0.014(2) 0.019(2) -0.0023(19) 0.009(2) -0.0051(19)
O1 0.023(2) 0.025(2) 0.017(2) -0.0003(17) 0.0097(18) 0.0035(17)
O2 0.021(2) 0.012(2) 0.0158(19) -0.0019(15) 0.0084(17) -0.0033(16)
O3 0.016(2) 0.018(2) 0.025(2) 0.0069(16) 0.0098(18) -0.0002(16)
C1 0.012(3) 0.030(3) 0.020(3) -0.006(2) 0.007(2) -0.003(2)
C2 0.023(3) 0.039(4) 0.025(3) -0.006(3) 0.005(3) 0.013(3)
C3 0.030(4) 0.056(5) 0.023(3) -0.016(3) 0.007(3) 0.012(3)
C4 0.035(4) 0.065(5) 0.015(3) -0.007(3) 0.010(3) 0.009(4)
C5 0.035(4) 0.044(4) 0.021(3) 0.002(3) 0.012(3) 0.008(3)
C6 0.021(3) 0.026(3) 0.020(3) -0.004(2) 0.009(2) -0.002(3)
C7 0.023(3) 0.021(3) 0.019(3) 0.001(2) 0.008(3) -0.003(2)
C8 0.027(3) 0.013(3) 0.023(3) -0.002(2) 0.015(3) -0.002(2)
C9 0.026(3) 0.012(3) 0.026(3) 0.005(2) 0.011(3) 0.005(2)
C10 0.030(3) 0.012(3) 0.023(3) -0.004(2) 0.013(3) -0.003(2)
C11 0.038(4) 0.016(3) 0.031(4) 0.001(3) 0.018(3) -0.005(3)
N2 0.019(3) 0.016(2) 0.017(2) -0.0022(19) 0.010(2) 0.0023(19)
O4 0.026(2) 0.024(2) 0.019(2) -0.0013(17) 0.0102(19) -0.0083(18)
O5 0.016(2) 0.014(2) 0.017(2) -0.0025(15) 0.0060(16) 0.0003(16)
O6 0.014(2) 0.012(2) 0.0181(19) -0.0013(15) 0.0087(16) 0.0008(15)
C12 0.010(3) 0.023(3) 0.024(3) -0.005(2) 0.010(2) -0.003(2)
C13 0.024(3) 0.030(4) 0.036(4) -0.005(3) 0.015(3) -0.006(3)
C14 0.021(3) 0.037(4) 0.043(4) -0.016(3) 0.013(3) -0.015(3)
C15 0.028(4) 0.044(4) 0.032(4) -0.008(3) 0.003(3) -0.011(3)
C16 0.031(4) 0.036(4) 0.026(3) 0.001(3) 0.006(3) 0.001(3)
C17 0.018(3) 0.021(3) 0.024(3) -0.004(2) 0.009(2) 0.000(2)
C18 0.023(3) 0.023(3) 0.018(3) 0.001(2) 0.010(3) 0.005(3)
C19 0.022(3) 0.008(3) 0.022(3) 0.000(2) 0.009(2) 0.001(2)
C20 0.022(3) 0.014(3) 0.027(3) -0.004(2) 0.012(3) 0.000(2)
C21 0.022(3) 0.019(3) 0.023(3) 0.003(2) 0.013(2) 0.001(2)
C22 0.028(3) 0.015(3) 0.033(4) -0.003(3) 0.014(3) 0.003(3)
N3 0.019(3) 0.018(3) 0.015(2) 0.0058(19) 0.008(2) 0.0008(19)
O7 0.019(2) 0.032(2) 0.018(2) -0.0049(18) 0.0054(18) -0.0015(18)
O8 0.017(2) 0.013(2) 0.018(2) 0.0021(15) 0.0052(16) 0.0008(15)
O9 0.027(2) 0.020(2) 0.0133(19) 0.0040(16) 0.0082(17) 0.0077(18)
C23 0.023(3) 0.024(3) 0.021(3) 0.006(2) 0.006(3) -0.005(3)
C24 0.034(4) 0.033(4) 0.026(3) -0.001(3) 0.003(3) -0.004(3)
C25 0.039(4) 0.047(5) 0.035(4) -0.002(3) -0.006(3) -0.014(4)
C26 0.021(4) 0.052(5) 0.068(6) -0.001(4) -0.002(4) -0.004(4)
C27 0.020(4) 0.038(4) 0.063(5) -0.002(4) -0.001(4) 0.005(3)
C28 0.024(3) 0.027(4) 0.032(4) 0.006(3) 0.007(3) -0.004(3)
C29 0.022(3) 0.020(3) 0.029(3) 0.004(3) 0.011(3) 0.003(3)
C30 0.026(3) 0.016(3) 0.022(3) 0.002(2) 0.009(2) 0.001(2)
C31 0.023(3) 0.013(3) 0.024(3) 0.002(2) 0.006(2) -0.001(2)
C32 0.024(3) 0.020(3) 0.020(3) 0.003(2) 0.008(2) 0.009(2)
C33 0.037(4) 0.019(3) 0.028(3) 0.006(3) 0.012(3) 0.007(3)
N4 0.022(3) 0.014(2) 0.017(2) -0.0004(19) 0.010(2) 0.003(2)
O10 0.027(2) 0.026(2) 0.026(2) -0.0086(18) 0.013(2) -0.0034(18)
O11 0.016(2) 0.017(2) 0.017(2) -0.0013(16) 0.0082(16) 0.0012(16)
O12 0.017(2) 0.0112(19) 0.0156(19) 0.0052(15) 0.0077(16) 0.0036(15)
C34 0.020(3) 0.031(4) 0.018(3) -0.001(3) 0.006(2) 0.004(3)
C35 0.041(4) 0.029(4) 0.029(3) -0.009(3) 0.012(3) -0.001(3)
C36 0.047(4) 0.030(4) 0.034(4) -0.012(3) 0.018(3) 0.008(3)
C37 0.046(4) 0.040(4) 0.034(4) -0.002(3) 0.027(3) 0.013(3)
C38 0.040(4) 0.032(4) 0.031(4) 0.002(3) 0.022(3) 0.004(3)
C39 0.034(4) 0.023(3) 0.017(3) 0.001(2) 0.012(3) 0.004(3)
C40 0.025(3) 0.022(3) 0.020(3) 0.003(2) 0.011(3) -0.001(2)
C41 0.026(3) 0.012(3) 0.017(3) 0.003(2) 0.010(2) 0.002(2)
C42 0.024(3) 0.010(3) 0.023(3) 0.001(2) 0.012(2) 0.005(2)
C43 0.022(3) 0.016(3) 0.020(3) 0.002(2) 0.009(2) -0.005(2)
C44 0.038(4) 0.016(3) 0.023(3) 0.004(2) 0.013(3) 0.002(3)
O1W 0.063(4) 0.105(6) 0.066(4) -0.018(4) 0.022(4) -0.006(4)
O13 0.059(4) 0.121(6) 0.055(4) 0.010(4) 0.023(3) 0.025(4)
C45 0.054(5) 0.056(6) 0.055(5) 0.000(4) 0.016(5) 0.005(4)
C46 0.069(7) 0.099(9) 0.116(10) -0.012(7) 0.037(7) 0.039(6)

loop_
_atom_type_symbol
_atom_type_description
_atom_type_scat_dispersion_real
_atom_type_scat_dispersion_imag
_atom_type_scat_source
C C 0.0033 0.0016 'International Tables Vol C Tables 4.2.6.8 and 6.1.1.4'
H H 0.0000 0.0000 'International Tables Vol C Tables 4.2.6.8 and 6.1.1.4'
N N 0.0061 0.0033 'International Tables Vol C Tables 4.2.6.8 and 6.1.1.4'
O O 0.0106 0.0060 'International Tables Vol C Tables 4.2.6.8 and 6.1.1.4'
Cl Cl 0.1484 0.1585 'International Tables Vol C Tables 4.2.6.8 and 6.1.1.4'
Co Co 0.3494 0.9721 'International Tables Vol C Tables 4.2.6.8 and 6.1.1.4'

loop_
_geom_angle_atom_site_label_1
_geom_angle_atom_site_label_2
_geom_angle_atom_site_label_3
_geom_angle
_geom_angle_site_symmetry_1
_geom_angle_site_symmetry_3
_geom_angle_publ_flag
O12 Co1 O12 147.82(19) 2_655 . ?
O12 Co1 O6 86.06(14) 2_655 . ?
O12 Co1 O6 85.21(14) . . ?
O12 Co1 O6 85.21(14) 2_655 2_655 ?
O12 Co1 O6 86.06(14) . 2_655 ?
O6 Co1 O6 148.1(2) . 2_655 ?
O12 Co1 Cl1 106.09(10) 2_655 . ?
O12 Co1 Cl1 106.09(10) . . ?
O6 Co1 Cl1 105.94(10) . . ?
O6 Co1 Cl1 105.94(10) 2_655 . ?
O12 Co1 Co2 44.89(10) 2_655 . ?
O12 Co1 Co2 112.58(10) . . ?
O6 Co1 Co2 44.59(10) . . ?
O6 Co1 Co2 112.99(10) 2_655 . ?
Cl1 Co1 Co2 125.83(2) . . ?
O12 Co1 Co2 112.58(10) 2_655 2_655 ?
O12 Co1 Co2 44.89(10) . 2_655 ?
O6 Co1 Co2 112.99(10) . 2_655 ?
O6 Co1 Co2 44.59(10) 2_655 2_655 ?
Cl1 Co1 Co2 125.83(2) . 2_655 ?
Co2 Co1 Co2 108.34(4) . 2_655 ?
O12 Co1 Co4 113.34(10) 2_655 2_655 ?
O12 Co1 Co4 44.38(10) . 2_655 ?
O6 Co1 Co4 44.01(10) . 2_655 ?
O6 Co1 Co4 113.79(10) 2_655 2_655 ?
Cl1 Co1 Co4 125.09(2) . 2_655 ?
Co2 Co1 Co4 69.97(3) . 2_655 ?
Co2 Co1 Co4 70.70(3) 2_655 2_655 ?
O12 Co1 Co4 44.38(10) 2_655 . ?
O12 Co1 Co4 113.34(10) . . ?
O6 Co1 Co4 113.79(10) . . ?
O6 Co1 Co4 44.01(10) 2_655 . ?
Cl1 Co1 Co4 125.09(2) . . ?
Co2 Co1 Co4 70.70(3) . . ?
Co2 Co1 Co4 69.97(3) 2_655 . ?
Co4 Co1 Co4 109.82(4) 2_655 . ?
O5 Co2 O3 93.00(15) . . ?
O5 Co2 O2 80.36(15) . . ?
O3 Co2 O2 88.36(15) . . ?
O5 Co2 O6 94.02(14) . . ?
O3 Co2 O6 172.89(15) . . ?
O2 Co2 O6 93.89(15) . . ?
O5 Co2 O12 104.26(14) . 2_655 ?
O3 Co2 O12 90.43(15) . 2_655 ?
O2 Co2 O12 175.29(14) . 2_655 ?
O6 Co2 O12 86.78(14) . 2_655 ?
O5 Co2 Cl2 172.68(11) . . ?
O3 Co2 Cl2 93.63(11) . . ?
O2 Co2 Cl2 96.73(11) . . ?
O6 Co2 Cl2 79.42(10) . . ?
O12 Co2 Cl2 78.79(10) 2_655 . ?
O5 Co2 Co3 40.08(11) . . ?
O3 Co2 Co3 90.29(11) . . ?
O2 Co2 Co3 40.29(10) . . ?
O6 Co2 Co3 95.79(10) . . ?
O12 Co2 Co3 144.31(10) 2_655 . ?
Cl2 Co2 Co3 136.74(4) . . ?
O5 Co2 Co1 116.32(11) . . ?
O3 Co2 Co1 129.57(11) . . ?
O2 Co2 Co1 134.04(11) . . ?
O6 Co2 Co1 45.41(10) . . ?
O12 Co2 Co1 44.84(10) 2_655 . ?
Cl2 Co2 Co1 61.09(4) . . ?
Co3 Co2 Co1 138.72(3) . . ?
O1 Co3 O4 92.74(18) . . ?
O1 Co3 N1 95.79(18) . . ?
O4 Co3 N1 86.03(19) . . ?
O1 Co3 N2 90.01(18) . . ?
O4 Co3 N2 95.15(19) . . ?
N1 Co3 N2 174.02(19) . . ?
O1 Co3 O5 89.31(17) . . ?
O4 Co3 O5 177.94(17) . . ?
N1 Co3 O5 93.94(18) . . ?
N2 Co3 O5 84.66(18) . . ?
O1 Co3 O2 175.88(17) . . ?
O4 Co3 O2 91.36(17) . . ?
N1 Co3 O2 84.17(17) . . ?
N2 Co3 O2 89.93(17) . . ?
O5 Co3 O2 86.59(15) . . ?
O1 Co3 Co2 131.88(13) . . ?
O4 Co3 Co2 135.37(13) . . ?
N1 Co3 Co2 88.13(14) . . ?
N2 Co3 Co2 86.92(14) . . ?
O5 Co3 Co2 42.58(11) . . ?
O2 Co3 Co2 44.01(11) . . ?
O11 Co4 O9 92.79(16) 2_655 . ?
O11 Co4 O8 79.88(15) 2_655 . ?
O9 Co4 O8 88.38(15) . . ?
O11 Co4 O6 106.86(15) 2_655 2_655 ?
O9 Co4 O6 90.22(14) . 2_655 ?
O8 Co4 O6 173.19(15) . 2_655 ?
O11 Co4 O12 94.17(14) 2_655 2_655 ?
O9 Co4 O12 172.89(16) . 2_655 ?
O8 Co4 O12 94.24(14) . 2_655 ?
O6 Co4 O12 86.40(14) 2_655 2_655 ?
O11 Co4 Cl2 170.28(11) 2_655 . ?
O9 Co4 Cl2 95.25(12) . . ?
O8 Co4 Cl2 94.87(11) . . ?
O6 Co4 Cl2 78.62(11) 2_655 . ?
O12 Co4 Cl2 77.96(10) 2_655 . ?
O11 Co4 Co5 39.75(10) 2_655 . ?
O9 Co4 Co5 91.26(11) . . ?
O8 Co4 Co5 40.14(11) . . ?
O6 Co4 Co5 146.60(11) 2_655 . ?
O12 Co4 Co5 95.00(10) 2_655 . ?
Cl2 Co4 Co5 134.36(4) . . ?
O11 Co4 Co1 117.52(11) 2_655 . ?
O9 Co4 Co1 130.04(11) . . ?
O8 Co4 Co1 132.95(11) . . ?
O6 Co4 Co1 45.11(10) 2_655 . ?
O12 Co4 Co1 44.55(10) 2_655 . ?
Cl2 Co4 Co1 60.47(4) . . ?
Co5 Co4 Co1 137.69(3) . . ?
O7 Co5 O10 91.88(18) . 2_655 ?
O7 Co5 N4 88.09(19) . 2_655 ?
O10 Co5 N4 95.77(19) 2_655 2_655 ?
O7 Co5 N3 96.39(19) . . ?
O10 Co5 N3 86.65(18) 2_655 . ?
N4 Co5 N3 174.8(2) 2_655 . ?
O7 Co5 O11 90.96(17) . 2_655 ?
O10 Co5 O11 177.16(19) 2_655 2_655 ?
N4 Co5 O11 84.35(18) 2_655 2_655 ?
N3 Co5 O11 93.01(17) . 2_655 ?
O7 Co5 O8 177.08(17) . . ?
O10 Co5 O8 90.99(17) 2_655 . ?
N4 Co5 O8 91.03(18) 2_655 . ?
N3 Co5 O8 84.36(18) . . ?
O11 Co5 O8 86.18(16) 2_655 . ?
O7 Co5 Co4 133.49(13) . . ?
O10 Co5 Co4 134.62(14) 2_655 . ?
N4 Co5 Co4 86.25(14) 2_655 . ?
N3 Co5 Co4 88.81(14) . . ?
O11 Co5 Co4 42.55(11) 2_655 . ?
O8 Co5 Co4 43.64(11) . . ?
Co2 Cl2 Co2 129.48(8) . 2_655 ?
Co2 Cl2 Co4 79.89(4) . . ?
Co2 Cl2 Co4 79.02(3) 2_655 . ?
Co2 Cl2 Co4 79.02(3) . 2_655 ?
Co2 Cl2 Co4 79.89(4) 2_655 2_655 ?
Co4 Cl2 Co4 129.23(8) . 2_655 ?
C7 N1 C8 119.7(5) . . ?
C7 N1 Co3 125.0(4) . . ?
C8 N1 Co3 115.2(3) . . ?
C1 O1 Co3 124.5(4) . . ?
C10 O2 Co3 109.0(3) . . ?
C10 O2 Co2 118.4(3) . . ?
Co3 O2 Co2 95.70(15) . . ?
C9 O3 Co2 133.5(3) . . ?
O1 C1 C6 125.4(5) . . ?
O1 C1 C2 118.2(5) . . ?
C6 C1 C2 116.3(5) . . ?
C3 C2 C1 121.7(6) . . ?
C2 C3 C4 121.2(6) . . ?
C5 C4 C3 118.8(6) . . ?
C4 C5 C6 121.4(6) . . ?
C1 C6 C5 120.2(5) . . ?
C1 C6 C7 122.6(5) . . ?
C5 C6 C7 117.3(6) . . ?
N1 C7 C6 125.7(6) . . ?
N1 C8 C9 110.1(4) . . ?
N1 C8 C10 105.4(4) . . ?
C9 C8 C10 111.3(5) . . ?
N1 C8 C11 112.7(4) . . ?
C9 C8 C11 107.8(5) . . ?
C10 C8 C11 109.5(5) . . ?
O3 C9 C8 111.6(4) . . ?
O2 C10 C8 110.0(4) . . ?
C18 N2 C19 120.6(5) . . ?
C18 N2 Co3 124.5(4) . . ?
C19 N2 Co3 114.8(3) . . ?
C12 O4 Co3 124.2(3) . . ?
C20 O5 Co3 107.6(3) . . ?
C20 O5 Co2 116.8(3) . . ?
Co3 O5 Co2 97.34(16) . . ?
C21 O6 Co4 112.2(3) . 2_655 ?
C21 O6 Co2 125.1(3) . . ?
Co4 O6 Co2 110.34(16) 2_655 . ?
C21 O6 Co1 121.9(3) . . ?
Co4 O6 Co1 90.88(14) 2_655 . ?
Co2 O6 Co1 90.00(14) . . ?
O4 C12 C13 118.6(5) . . ?
O4 C12 C17 124.4(5) . . ?
C13 C12 C17 117.0(5) . . ?
C14 C13 C12 121.6(6) . . ?
C13 C14 C15 121.3(6) . . ?
C16 C15 C14 118.6(6) . . ?
C15 C16 C17 121.6(6) . . ?
C16 C17 C12 119.9(5) . . ?
C16 C17 C18 117.8(5) . . ?
C12 C17 C18 122.3(5) . . ?
N2 C18 C17 126.1(6) . . ?
N2 C19 C22 111.5(5) . . ?
N2 C19 C20 104.8(4) . . ?
C22 C19 C20 110.2(5) . . ?
N2 C19 C21 111.0(4) . . ?
C22 C19 C21 107.9(5) . . ?
C20 C19 C21 111.5(5) . . ?
O5 C20 C19 111.0(4) . . ?
O6 C21 C19 116.5(4) . . ?
C29 N3 C30 120.5(5) . . ?
C29 N3 Co5 124.0(4) . . ?
C30 N3 Co5 115.2(4) . . ?
C23 O7 Co5 125.9(4) . . ?
C31 O8 Co5 108.8(3) . . ?
C31 O8 Co4 118.8(3) . . ?
Co5 O8 Co4 96.23(16) . . ?
C32 O9 Co4 133.5(3) . . ?
O7 C23 C24 118.4(6) . . ?
O7 C23 C28 124.4(6) . . ?
C24 C23 C28 117.1(6) . . ?
C25 C24 C23 121.8(7) . . ?
C24 C25 C26 121.1(7) . . ?
C27 C26 C25 119.1(7) . . ?
C26 C27 C28 121.8(7) . . ?
C27 C28 C23 119.1(6) . . ?
C27 C28 C29 118.0(6) . . ?
C23 C28 C29 122.9(6) . . ?
N3 C29 C28 126.4(6) . . ?
N3 C30 C33 112.3(5) . . ?
N3 C30 C32 110.7(5) . . ?
C33 C30 C32 107.8(5) . . ?
N3 C30 C31 105.0(4) . . ?
C33 C30 C31 110.0(5) . . ?
C32 C30 C31 111.0(5) . . ?
O8 C31 C30 110.0(4) . . ?
O9 C32 C30 112.4(4) . . ?
C40 N4 C41 119.9(5) . . ?
C40 N4 Co5 124.8(4) . 2_655 ?
C41 N4 Co5 115.3(3) . 2_655 ?
C34 O10 Co5 124.8(4) . 2_655 ?
C42 O11 Co5 108.2(3) . 2_655 ?
C42 O11 Co4 116.5(3) . 2_655 ?
Co5 O11 Co4 97.71(16) 2_655 2_655 ?
C43 O12 Co4 125.0(3) . 2_655 ?
C43 O12 Co1 119.9(3) . . ?
Co4 O12 Co1 91.08(14) 2_655 . ?
C43 O12 Co2 112.9(3) . 2_655 ?
Co4 O12 Co2 110.88(16) 2_655 2_655 ?
Co1 O12 Co2 90.28(14) . 2_655 ?
O10 C34 C35 118.1(6) . . ?
O10 C34 C39 125.1(5) . . ?
C35 C34 C39 116.8(6) . . ?
C36 C35 C34 121.2(6) . . ?
C35 C36 C37 121.8(6) . . ?
C38 C37 C36 118.5(6) . . ?
C37 C38 C39 121.7(7) . . ?
C38 C39 C34 120.0(6) . . ?
C38 C39 C40 117.5(6) . . ?
C34 C39 C40 122.5(5) . . ?
N4 C40 C39 125.8(6) . . ?
N4 C41 C43 111.2(4) . . ?
N4 C41 C44 111.6(4) . . ?
C43 C41 C44 107.8(5) . . ?
N4 C41 C42 104.0(4) . . ?
C43 C41 C42 112.4(4) . . ?
C44 C41 C42 109.8(5) . . ?
O11 C42 C41 110.6(4) . . ?
O12 C43 C41 115.7(4) . . ?
O13 C45 C46 108.7(8) . . ?

loop_
_geom_bond_atom_site_label_1
_geom_bond_atom_site_label_2
_geom_bond_distance
_geom_bond_site_symmetry_2
_geom_bond_publ_flag
Co1 O12 2.098(4) 2_655 ?
Co1 O12 2.098(4) . ?
Co1 O6 2.118(4) . ?
Co1 O6 2.118(4) 2_655 ?
Co1 Cl1 2.292(2) . ?
Co1 Co2 2.9750(9) . ?
Co1 Co2 2.9750(9) 2_655 ?
Co1 Co4 2.9899(9) 2_655 ?
Co1 Co4 2.9899(9) . ?
Co2 O5 2.018(4) . ?
Co2 O3 2.049(4) . ?
Co2 O2 2.065(4) . ?
Co2 O6 2.089(4) . ?
Co2 O12 2.099(4) 2_655 ?
Co2 Cl2 2.6670(10) . ?
Co2 Co3 2.9574(10) . ?
Co3 O1 1.877(4) . ?
Co3 O4 1.884(4) . ?
Co3 N1 1.902(5) . ?
Co3 N2 1.908(5) . ?
Co3 O5 1.920(4) . ?
Co3 O2 1.922(4) . ?
Co4 O11 2.024(4) 2_655 ?
Co4 O9 2.045(4) . ?
Co4 O8 2.059(4) . ?
Co4 O6 2.078(4) 2_655 ?
Co4 O12 2.091(4) 2_655 ?
Co4 Cl2 2.7080(11) . ?
Co4 Co5 2.9658(10) . ?
Co5 O7 1.867(4) . ?
Co5 O10 1.882(4) 2_655 ?
Co5 N4 1.896(5) 2_655 ?
Co5 N3 1.897(5) . ?
Co5 O11 1.914(4) 2_655 ?
Co5 O8 1.923(4) . ?
Cl2 Co2 2.6670(10) 2_655 ?
Cl2 Co4 2.7080(11) 2_655 ?
N1 C7 1.274(7) . ?
N1 C8 1.491(7) . ?
O1 C1 1.307(7) . ?
O2 C10 1.427(6) . ?
O3 C9 1.420(6) . ?
C1 C6 1.406(8) . ?
C1 C2 1.415(8) . ?
C2 C3 1.368(9) . ?
C3 C4 1.388(10) . ?
C4 C5 1.356(9) . ?
C5 C6 1.418(8) . ?
C6 C7 1.427(8) . ?
C8 C9 1.507(8) . ?
C8 C10 1.526(8) . ?
C8 C11 1.531(8) . ?
N2 C18 1.269(7) . ?
N2 C19 1.487(7) . ?
O4 C12 1.301(7) . ?
O5 C20 1.422(7) . ?
O6 C21 1.430(7) . ?
O6 Co4 2.078(4) 2_655 ?
C12 C13 1.410(8) . ?
C12 C17 1.420(8) . ?
C13 C14 1.362(9) . ?
C14 C15 1.396(10) . ?
C15 C16 1.368(9) . ?
C16 C17 1.401(9) . ?
C17 C18 1.439(8) . ?
C19 C22 1.525(8) . ?
C19 C20 1.526(8) . ?
C19 C21 1.539(7) . ?
N3 C29 1.275(8) . ?
N3 C30 1.494(7) . ?
O7 C23 1.297(7) . ?
O8 C31 1.424(6) . ?
O9 C32 1.419(7) . ?
C23 C24 1.406(9) . ?
C23 C28 1.418(9) . ?
C24 C25 1.372(10) . ?
C25 C26 1.374(11) . ?
C26 C27 1.362(11) . ?
C27 C28 1.415(9) . ?
C28 C29 1.427(9) . ?
C30 C33 1.521(8) . ?
C30 C32 1.523(8) . ?
C30 C31 1.530(8) . ?
N4 C40 1.284(7) . ?
N4 C41 1.492(7) . ?
N4 Co5 1.896(5) 2_655 ?
O10 C34 1.304(7) . ?
O10 Co5 1.882(4) 2_655 ?
O11 C42 1.409(6) . ?
O11 Co5 1.914(4) 2_655 ?
O11 Co4 2.024(4) 2_655 ?
O12 C43 1.433(6) . ?
O12 Co4 2.091(4) 2_655 ?
O12 Co2 2.099(4) 2_655 ?
C34 C35 1.410(8) . ?
C34 C39 1.418(9) . ?
C35 C36 1.375(9) . ?
C36 C37 1.378(10) . ?
C37 C38 1.367(9) . ?
C38 C39 1.402(8) . ?
C39 C40 1.432(8) . ?
C41 C43 1.526(8) . ?
C41 C44 1.536(7) . ?
C41 C42 1.536(7) . ?
O13 C45 1.425(10) . ?
C45 C46 1.454(12) . ?
